data_7248417
loop_
_publ_author_name
'Tian, Feng-Xian'
'Liu, Fan-Fan'
'Wei, Jian'
'Xiao, Jia-Xi'
'Qu, Jin'

_publ_section_title
;
 Redox-neutral \a-functionalization of pyrrolidines: facile access to
 \a-aryl-substituted pyrrolidines
;
_journal_issue 17
_journal_name_full 'RSC Advances'
_journal_page_first 11986
_journal_page_last 11991
_journal_paper_doi 10.1039/D4RA00983E
_journal_volume 14
_journal_year 2024
_chemical_formula_sum 'C26 H34 N2 O2'
_chemical_formula_weight 406.550
_space_group_IT_number 2
_space_group_name_Hall '-P 1'
_space_group_name_H-M_alt 'P -1'
_symmetry_Int_Tables_number 2
_symmetry_space_group_name_Hall '-P 1'
_symmetry_space_group_name_H-M 'P -1'
_audit_creation_date 2023-09-04
_audit_creation_method SHELXL-2014/8
_audit_update_record
;
2023-09-04 deposited with the CCDC.	2024-04-05 downloaded from the CCDC.
;
_cell_angle_alpha 82.43(3)
_cell_angle_beta 64.17(3)
_cell_angle_gamma 76.64(3)
_cell_formula_units_Z 2
_cell_length_a 10.168(2)
_cell_length_b 10.859(2)
_cell_length_c 11.191(2)
_cell_volume 1081.4(5)
_refine_ls_R_factor_all 0.058
_cod_data_source_file d4ra00983e2.cif
_cod_data_source_block shelxl
_cod_original_sg_symbol_Hall -P_1
_cod_database_code 7248417

loop_
_symmetry_equiv_pos_site_id
_symmetry_equiv_pos_as_xyz
1 x,y,z
2 -x,-y,-z

loop_
_atom_site_aniso_label
_atom_site_aniso_U_11
_atom_site_aniso_U_22
_atom_site_aniso_U_33
_atom_site_aniso_U_12
_atom_site_aniso_U_13
_atom_site_aniso_U_23
O1 0.0177(5) 0.0283(5) 0.0387(6) -0.0055(4) -0.0037(4) 0.0002(4)
O2 0.0249(5) 0.0183(5) 0.0300(5) -0.0015(4) -0.0111(4) 0.0093(4)
N1 0.0183(5) 0.0208(6) 0.0308(6) -0.0057(4) -0.0092(5) 0.0122(4)
N2 0.0277(6) 0.0141(5) 0.0221(5) -0.0040(4) -0.0144(5) 0.0013(4)
C1 0.0275(7) 0.0177(6) 0.0307(7) -0.0074(5) -0.0125(6) 0.0081(5)
C2 0.0277(8) 0.0279(8) 0.0373(8) -0.0111(6) -0.0100(6) 0.0129(6)
C3 0.0221(7) 0.0304(8) 0.0438(8) -0.0099(6) -0.0121(6) 0.0138(6)
C4 0.0187(6) 0.0184(6) 0.0266(6) -0.0038(5) -0.0074(5) 0.0045(5)
C5 0.0181(6) 0.0185(6) 0.0306(7) -0.0040(5) -0.0115(5) 0.0057(5)
C6 0.0208(6) 0.0134(6) 0.0184(6) -0.0030(5) -0.0089(5) 0.0019(4)
C7 0.0191(6) 0.0156(6) 0.0171(6) -0.0034(5) -0.0079(5) -0.0001(4)
C8 0.0206(6) 0.0173(6) 0.0180(6) -0.0047(5) -0.0087(5) 0.0012(4)
C9 0.0238(7) 0.0179(6) 0.0189(6) -0.0029(5) -0.0110(5) 0.0033(5)
C10 0.0193(6) 0.0222(6) 0.0201(6) -0.0012(5) -0.0090(5) -0.0019(5)
C11 0.0178(6) 0.0216(6) 0.0207(6) -0.0046(5) -0.0053(5) -0.0014(5)
C12 0.0217(6) 0.0162(6) 0.0175(6) -0.0054(5) -0.0075(5) -0.0003(4)
C13 0.0233(7) 0.0198(6) 0.0260(6) -0.0067(5) -0.0081(5) 0.0040(5)
C14 0.0219(7) 0.0308(7) 0.0316(7) -0.0010(5) -0.0114(6) 0.0032(6)
C15 0.0414(8) 0.0233(7) 0.0409(8) -0.0151(6) -0.0278(7) 0.0081(6)
C16 0.0373(8) 0.0195(6) 0.0306(7) -0.0083(5) -0.0198(6) -0.0005(5)
C17 0.0188(6) 0.0155(6) 0.0200(6) -0.0030(4) -0.0084(5) 0.0023(4)
C18 0.0347(7) 0.0193(6) 0.0213(6) -0.0043(5) -0.0142(6) -0.0004(5)
C19 0.0326(7) 0.0244(7) 0.0210(6) -0.0063(5) -0.0145(6) 0.0054(5)
C20 0.0208(6) 0.0161(6) 0.0224(6) -0.0011(5) -0.0092(5) 0.0052(5)
C21 0.0217(6) 0.0171(6) 0.0214(6) -0.0030(5) -0.0084(5) 0.0013(5)
C22 0.0232(6) 0.0168(6) 0.0187(6) -0.0023(5) -0.0105(5) 0.0017(4)
C23 0.0470(9) 0.0164(6) 0.0319(7) -0.0017(6) -0.0213(7) 0.0001(5)
C24 0.0861(13) 0.0334(9) 0.0347(8) -0.0138(8) -0.0408(9) 0.0100(7)
C25 0.0344(9) 0.0336(9) 0.0361(9) -0.0025(7) 0.0068(7) 0.0047(7)
C26 0.0347(8) 0.0259(8) 0.0472(9) -0.0071(6) -0.0120(7) 0.0173(7)

loop_
_atom_site_label
_atom_site_type_symbol
_atom_site_fract_x
_atom_site_fract_y
_atom_site_fract_z
_atom_site_occupancy
_atom_site_symmetry_multiplicity
_atom_site_Wyckoff_symbol
_atom_site_attached_hydrogens
_atom_site_calc_flag
_atom_site_thermal_displace_type
_atom_site_U_iso_or_equiv
O1 O 1.4000(1) 0.4078(1) 0.2118(1) 1.000 2 i ? d Uani 0.0312(2)
O2 O 0.7171(1) 1.0626(1) 0.0737(1) 1.000 2 i ? d Uani 0.0261(2)
N1 N 0.8489(1) 0.2749(1) 0.5146(1) 1.000 2 i ? d Uani 0.0247(3)
N2 N 0.8568(1) 0.5543(1) 0.2277(1) 1.000 2 i ? d Uani 0.0200(2)
C1 C 0.8299(2) 0.1632(1) 0.6034(1) 1.000 2 i ? d Uani 0.0255(3)
H1A H 0.8817 0.1592 0.6614 1.000 2 i ? calc Uiso 0.03100
H1B H 0.8690 0.0849 0.5525 1.000 2 i ? calc Uiso 0.03100
C2 C 0.6615(2) 0.1807(1) 0.6848(2) 1.000 2 i ? d Uani 0.0327(3)
H2A H 0.6274 0.0999 0.6962 1.000 2 i ? calc Uiso 0.03900
H2B H 0.6321 0.2128 0.7735 1.000 2 i ? calc Uiso 0.03900
C3 C 0.5969(2) 0.2778(1) 0.6030(2) 1.000 2 i ? d Uani 0.0334(3)
H3A H 0.5900 0.2367 0.5326 1.000 2 i ? calc Uiso 0.04000
H3B H 0.4969 0.3247 0.6599 1.000 2 i ? calc Uiso 0.04000
C4 C 0.7092(1) 0.3650(1) 0.5436(1) 1.000 2 i ? d Uani 0.0225(3)
H4 H 0.6932 0.4226 0.6135 1.000 2 i ? calc Uiso 0.02700
C5 C 0.7177(1) 0.4430(1) 0.4189(1) 1.000 2 i ? d Uani 0.0225(3)
H5 H 0.6233 0.5074 0.4413 1.000 2 i ? calc Uiso 0.02700
C6 C 0.8493(1) 0.5125(1) 0.3614(1) 1.000 2 i ? d Uani 0.0176(3)
H6 H 0.8251 0.5879 0.4151 1.000 2 i ? calc Uiso 0.02100
C7 C 0.9923(1) 0.4242(1) 0.3593(1) 1.000 2 i ? d Uani 0.0172(3)
C8 C 0.9839(1) 0.3097(1) 0.4369(1) 1.000 2 i ? d Uani 0.0184(3)
C9 C 1.1152(1) 0.2299(1) 0.4340(1) 1.000 2 i ? d Uani 0.0200(3)
H9 H 1.1087 0.1525 0.4850 1.000 2 i ? calc Uiso 0.02400
C10 C 1.2541(1) 0.2604(1) 0.3591(1) 1.000 2 i ? d Uani 0.0206(3)
C11 C 1.2612(1) 0.3739(1) 0.2848(1) 1.000 2 i ? d Uani 0.0208(3)
C12 C 1.1328(1) 0.4566(1) 0.2846(1) 1.000 2 i ? d Uani 0.0185(3)
C13 C 1.1502(1) 0.5804(1) 0.2063(1) 1.000 2 i ? d Uani 0.0239(3)
H13A H 1.2496 0.5966 0.1832 1.000 2 i ? calc Uiso 0.03600
H13B H 1.0744 0.6491 0.2600 1.000 2 i ? calc Uiso 0.03600
H13C H 1.1381 0.5759 0.1249 1.000 2 i ? calc Uiso 0.03600
C14 C 1.3940(2) 0.1750(1) 0.3597(1) 1.000 2 i ? d Uani 0.0292(3)
H14A H 1.3684 0.0989 0.4153 1.000 2 i ? calc Uiso 0.04400
H14B H 1.4413 0.2200 0.3956 1.000 2 i ? calc Uiso 0.04400
H14C H 1.4629 0.1507 0.2688 1.000 2 i ? calc Uiso 0.04400
C15 C 0.7439(2) 0.3708(1) 0.2999(1) 1.000 2 i ? d Uani 0.0307(3)
H15A H 0.6502 0.3499 0.3090 1.000 2 i ? calc Uiso 0.03700
H15B H 0.8187 0.2916 0.2900 1.000 2 i ? calc Uiso 0.03700
C16 C 0.8014(2) 0.4635(1) 0.1819(1) 1.000 2 i ? d Uani 0.0267(3)
H16A H 0.8827 0.4181 0.1043 1.000 2 i ? calc Uiso 0.03200
H16B H 0.7202 0.5081 0.1565 1.000 2 i ? calc Uiso 0.03200
C17 C 0.8261(1) 0.6824(1) 0.1902(1) 1.000 2 i ? d Uani 0.0183(3)
C18 C 0.8125(2) 0.7154(1) 0.0698(1) 1.000 2 i ? d Uani 0.0244(3)
H18 H 0.8266 0.6500 0.0144 1.000 2 i ? calc Uiso 0.02900
C19 C 0.7791(2) 0.8409(1) 0.0291(1) 1.000 2 i ? d Uani 0.0253(3)
C20 C 0.7602(1) 0.9370(1) 0.1092(1) 1.000 2 i ? d Uani 0.0207(3)
C21 C 0.7791(1) 0.9088(1) 0.2263(1) 1.000 2 i ? d Uani 0.0206(3)
C22 C 0.8112(1) 0.7822(1) 0.2660(1) 1.000 2 i ? d Uani 0.0194(3)
H22 H 0.8232 0.7632 0.3464 1.000 2 i ? calc Uiso 0.02300
C23 C 0.7669(2) 1.0131(1) 0.3093(1) 1.000 2 i ? d Uani 0.0309(3)
H23A H 0.7755 1.0924 0.2559 1.000 2 i ? calc Uiso 0.04600
H23B H 0.8471 0.9911 0.3392 1.000 2 i ? calc Uiso 0.04600
H23C H 0.6703 1.0235 0.3866 1.000 2 i ? calc Uiso 0.04600
C24 C 0.7641(2) 0.8718(2) -0.1001(2) 1.000 2 i ? d Uani 0.0465(4)
H24A H 0.6625 0.9170 -0.0824 1.000 2 i ? calc Uiso 0.07000
H24B H 0.7850 0.7932 -0.1448 1.000 2 i ? calc Uiso 0.07000
H24C H 0.8351 0.9253 -0.1571 1.000 2 i ? calc Uiso 0.07000
C25 C 1.4752(2) 0.3562(2) 0.0829(2) 1.000 2 i ? d Uani 0.0439(4)
H25A H 1.4933 0.2635 0.0915 1.000 2 i ? calc Uiso 0.06600
H25B H 1.5704 0.3843 0.0350 1.000 2 i ? calc Uiso 0.06600
H25C H 1.4134 0.3852 0.0337 1.000 2 i ? calc Uiso 0.06600
C26 C 0.8375(2) 1.1241(1) -0.0079(2) 1.000 2 i ? d Uani 0.0395(4)
H26A H 0.8942 1.1310 0.0419 1.000 2 i ? calc Uiso 0.05900
H26B H 0.7984 1.2090 -0.0348 1.000 2 i ? calc Uiso 0.05900
H26C H 0.9028 1.0748 -0.0870 1.000 2 i ? calc Uiso 0.05900

loop_
_atom_type_symbol
_atom_type_oxidation_number
_atom_type_radius_bond
O ? 1.200
N ? 1.200
C ? 1.200
H ? 1.200

loop_
_geom_angle_atom_site_label_1
_geom_angle_atom_site_label_2
_geom_angle_atom_site_label_3
_geom_angle_site_symmetry_1
_geom_angle_site_symmetry_2
_geom_angle_site_symmetry_3
_geom_angle
_geom_angle_publ_flag
C11 O1 C25 . . . 112.57(11) no
C20 O2 C26 . . . 114.45(10) no
C8 N1 C1 . . . 124.39(11) no
C8 N1 C4 . . . 121.24(10) no
C1 N1 C4 . . . 112.23(10) no
C17 N2 C6 . . . 122.58(10) no
C17 N2 C16 . . . 117.45(10) no
C6 N2 C16 . . . 109.0(1) no
N1 C1 C2 . . . 103.98(11) no
N1 C1 H1A . . . 111.00 no
C2 C1 H1A . . . 111.00 no
N1 C1 H1B . . . 111.00 no
C2 C1 H1B . . . 111.00 no
H1A C1 H1B . . . 109.00 no
C3 C2 C1 . . . 104.15(11) no
C3 C2 H2A . . . 110.90 no
C1 C2 H2A . . . 110.90 no
C3 C2 H2B . . . 110.90 no
C1 C2 H2B . . . 110.90 no
H2A C2 H2B . . . 108.90 no
C4 C3 C2 . . . 102.91(11) no
C4 C3 H3A . . . 111.20 no
C2 C3 H3A . . . 111.20 no
C4 C3 H3B . . . 111.20 no
C2 C3 H3B . . . 111.20 no
H3A C3 H3B . . . 109.10 no
N1 C4 C5 . . . 109.23(11) no
N1 C4 C3 . . . 101.35(10) no
C5 C4 C3 . . . 118.62(11) no
N1 C4 H4 . . . 109.00 no
C5 C4 H4 . . . 109.00 no
C3 C4 H4 . . . 109.00 no
C4 C5 C15 . . . 116.74(11) no
C4 C5 C6 . . . 112.27(10) no
C15 C5 C6 . . . 102.10(11) no
C4 C5 H5 . . . 108.50 no
C15 C5 H5 . . . 108.50 no
C6 C5 H5 . . . 108.50 no
N2 C6 C5 . . . 102.18(10) no
N2 C6 C7 . . . 113.7(1) no
C5 C6 C7 . . . 111.1(1) no
N2 C6 H6 . . . 109.90 no
C5 C6 H6 . . . 109.90 no
C7 C6 H6 . . . 109.90 no
C12 C7 C8 . . . 118.58(11) no
C12 C7 C6 . . . 121.25(10) no
C8 C7 C6 . . . 120.14(11) no
N1 C8 C9 . . . 119.38(11) no
N1 C8 C7 . . . 121.05(11) no
C9 C8 C7 . . . 119.56(11) no
C10 C9 C8 . . . 122.07(11) no
C10 C9 H9 . . . 119.00 no
C8 C9 H9 . . . 119.00 no
C9 C10 C11 . . . 118.01(11) no
C9 C10 C14 . . . 121.37(12) no
C11 C10 C14 . . . 120.61(12) no
C10 C11 O1 . . . 118.72(11) no
C10 C11 C12 . . . 121.88(12) no
O1 C11 C12 . . . 119.37(11) no
C11 C12 C7 . . . 119.86(11) no
C11 C12 C13 . . . 118.28(11) no
C7 C12 C13 . . . 121.83(11) no
C12 C13 H13A . . . 109.50 no
C12 C13 H13B . . . 109.50 no
H13A C13 H13B . . . 109.50 no
C12 C13 H13C . . . 109.50 no
H13A C13 H13C . . . 109.50 no
H13B C13 H13C . . . 109.50 no
C10 C14 H14A . . . 109.50 no
C10 C14 H14B . . . 109.50 no
H14A C14 H14B . . . 109.50 no
C10 C14 H14C . . . 109.50 no
H14A C14 H14C . . . 109.50 no
H14B C14 H14C . . . 109.50 no
C5 C15 C16 . . . 103.6(1) no
C5 C15 H15A . . . 111.00 no
C16 C15 H15A . . . 111.00 no
C5 C15 H15B . . . 111.00 no
C16 C15 H15B . . . 111.00 no
H15A C15 H15B . . . 109.00 no
N2 C16 C15 . . . 105.67(10) no
N2 C16 H16A . . . 110.60 no
C15 C16 H16A . . . 110.60 no
N2 C16 H16B . . . 110.60 no
C15 C16 H16B . . . 110.60 no
H16A C16 H16B . . . 108.70 no
N2 C17 C22 . . . 123.27(11) no
N2 C17 C18 . . . 119.79(11) no
C22 C17 C18 . . . 116.93(11) no
C19 C18 C17 . . . 122.17(12) no
C19 C18 H18 . . . 118.90 no
C17 C18 H18 . . . 118.90 no
C20 C19 C18 . . . 119.07(11) no
C20 C19 C24 . . . 120.62(12) no
C18 C19 C24 . . . 120.31(13) no
C19 C20 C21 . . . 120.71(11) no
C19 C20 O2 . . . 119.48(11) no
C21 C20 O2 . . . 119.78(11) no
C20 C21 C22 . . . 119.26(11) no
C20 C21 C23 . . . 120.69(11) no
C22 C21 C23 . . . 120.05(11) no
C21 C22 C17 . . . 121.76(11) no
C21 C22 H22 . . . 119.10 no
C17 C22 H22 . . . 119.10 no
C21 C23 H23A . . . 109.50 no
C21 C23 H23B . . . 109.50 no
H23A C23 H23B . . . 109.50 no
C21 C23 H23C . . . 109.50 no
H23A C23 H23C . . . 109.50 no
H23B C23 H23C . . . 109.50 no
C19 C24 H24A . . . 109.50 no
C19 C24 H24B . . . 109.50 no
H24A C24 H24B . . . 109.50 no
C19 C24 H24C . . . 109.50 no
H24A C24 H24C . . . 109.50 no
H24B C24 H24C . . . 109.50 no
O1 C25 H25A . . . 109.50 no
O1 C25 H25B . . . 109.50 no
H25A C25 H25B . . . 109.50 no
O1 C25 H25C . . . 109.50 no
H25A C25 H25C . . . 109.50 no
H25B C25 H25C . . . 109.50 no
O2 C26 H26A . . . 109.50 no
O2 C26 H26B . . . 109.50 no
H26A C26 H26B . . . 109.50 no
O2 C26 H26C . . . 109.50 no
H26A C26 H26C . . . 109.50 no
H26B C26 H26C . . . 109.50 no

loop_
_geom_bond_atom_site_label_1
_geom_bond_atom_site_label_2
_geom_bond_site_symmetry_1
_geom_bond_site_symmetry_2
_geom_bond_distance
_geom_bond_publ_flag
O1 C11 . . 1.3965(15) no
O1 C25 . . 1.4257(19) no
O2 C20 . . 1.3945(14) no
O2 C26 . . 1.4210(17) no
N1 C8 . . 1.3772(16) no
N1 C1 . . 1.4555(16) no
N1 C4 . . 1.4559(17) no
N2 C17 . . 1.4022(15) no
N2 C6 . . 1.4799(15) no
N2 C16 . . 1.4811(15) no
C1 C2 . . 1.528(2) no
C1 H1A . . 0.9900 no
C1 H1B . . 0.9900 no
C2 C3 . . 1.527(2) no
C2 H2A . . 0.9900 no
C2 H2B . . 0.9900 no
C3 C4 . . 1.5208(18) no
C3 H3A . . 0.9900 no
C3 H3B . . 0.9900 no
C4 C5 . . 1.5131(18) no
C4 H4 . . 1.0000 no
C5 C15 . . 1.526(2) no
C5 C6 . . 1.5374(17) no
C5 H5 . . 1.0000 no
C6 C7 . . 1.5380(17) no
C6 H6 . . 1.0000 no
C7 C12 . . 1.4061(17) no
C7 C8 . . 1.4167(16) no
C8 C9 . . 1.4038(18) no
C9 C10 . . 1.3847(17) no
C9 H9 . . 0.9500 no
C10 C11 . . 1.3906(18) no
C10 C14 . . 1.5101(18) no
C11 C12 . . 1.4038(18) no
C12 C13 . . 1.5070(17) no
C13 H13A . . 0.9800 no
C13 H13B . . 0.9800 no
C13 H13C . . 0.9800 no
C14 H14A . . 0.9800 no
C14 H14B . . 0.9800 no
C14 H14C . . 0.9800 no
C15 C16 . . 1.5320(19) no
C15 H15A . . 0.9900 no
C15 H15B . . 0.9900 no
C16 H16A . . 0.9900 no
C16 H16B . . 0.9900 no
C17 C22 . . 1.4047(17) no
C17 C18 . . 1.4055(17) no
C18 C19 . . 1.3918(18) no
C18 H18 . . 0.9500 no
C19 C20 . . 1.3900(18) no
C19 C24 . . 1.5058(19) no
C20 C21 . . 1.3913(17) no
C21 C22 . . 1.3962(17) no
C21 C23 . . 1.5072(18) no
C22 H22 . . 0.9500 no
C23 H23A . . 0.9800 no
C23 H23B . . 0.9800 no
C23 H23C . . 0.9800 no
C24 H24A . . 0.9800 no
C24 H24B . . 0.9800 no
C24 H24C . . 0.9800 no
C25 H25A . . 0.9800 no
C25 H25B . . 0.9800 no
C25 H25C . . 0.9800 no
C26 H26A . . 0.9800 no
C26 H26B . . 0.9800 no
C26 H26C . . 0.9800 no

loop_
_geom_torsion_atom_site_label_1
_geom_torsion_atom_site_label_2
_geom_torsion_atom_site_label_3
_geom_torsion_atom_site_label_4
_geom_torsion_site_symmetry_1
_geom_torsion_site_symmetry_2
_geom_torsion_site_symmetry_3
_geom_torsion_site_symmetry_4
_geom_torsion
_geom_torsion_publ_flag
C8 N1 C1 C2 . . . . 169.37(12) no
C4 N1 C1 C2 . . . . 5.87(15) no
N1 C1 C2 C3 . . . . 18.83(15) no
C1 C2 C3 C4 . . . . -35.63(15) no
C8 N1 C4 C5 . . . . 41.98(15) no
C1 N1 C4 C5 . . . . -153.94(11) no
C8 N1 C4 C3 . . . . 167.96(11) no
C1 N1 C4 C3 . . . . -27.95(14) no
C2 C3 C4 N1 . . . . 38.14(14) no
C2 C3 C4 C5 . . . . 157.64(12) no
N1 C4 C5 C15 . . . . 60.16(15) no
C3 C4 C5 C15 . . . . -55.18(16) no
N1 C4 C5 C6 . . . . -57.23(14) no
C3 C4 C5 C6 . . . . -172.56(11) no
C17 N2 C6 C5 . . . . 113.78(12) no
C16 N2 C6 C5 . . . . -29.20(12) no
C17 N2 C6 C7 . . . . -126.42(12) no
C16 N2 C6 C7 . . . . 90.59(12) no
C4 C5 C6 N2 . . . . 166.78(10) no
C15 C5 C6 N2 . . . . 40.98(11) no
C4 C5 C6 C7 . . . . 45.18(14) no
C15 C5 C6 C7 . . . . -80.63(12) no
N2 C6 C7 C12 . . . . 50.74(15) no
C5 C6 C7 C12 . . . . 165.34(10) no
N2 C6 C7 C8 . . . . -131.36(11) no
C5 C6 C7 C8 . . . . -16.75(15) no
C1 N1 C8 C9 . . . . 4.54(18) no
C4 N1 C8 C9 . . . . 166.63(11) no
C1 N1 C8 C7 . . . . -175.93(12) no
C4 N1 C8 C7 . . . . -13.84(17) no
C12 C7 C8 N1 . . . . 178.35(10) no
C6 C7 C8 N1 . . . . 0.40(17) no
C12 C7 C8 C9 . . . . -2.12(17) no
C6 C7 C8 C9 . . . . 179.92(10) no
N1 C8 C9 C10 . . . . -179.23(11) no
C7 C8 C9 C10 . . . . 1.24(18) no
C8 C9 C10 C11 . . . . -0.25(18) no
C8 C9 C10 C14 . . . . 178.43(11) no
C9 C10 C11 O1 . . . . 178.14(10) no
C14 C10 C11 O1 . . . . -0.55(18) no
C9 C10 C11 C12 . . . . 0.18(18) no
C14 C10 C11 C12 . . . . -178.51(11) no
C25 O1 C11 C10 . . . . 86.79(15) no
C25 O1 C11 C12 . . . . -95.19(14) no
C10 C11 C12 C7 . . . . -1.12(18) no
O1 C11 C12 C7 . . . . -179.07(10) no
C10 C11 C12 C13 . . . . 177.14(11) no
O1 C11 C12 C13 . . . . -0.81(17) no
C8 C7 C12 C11 . . . . 2.06(17) no
C6 C7 C12 C11 . . . . 180.0(1) no
C8 C7 C12 C13 . . . . -176.13(11) no
C6 C7 C12 C13 . . . . 1.81(17) no
C4 C5 C15 C16 . . . . -160.54(11) no
C6 C5 C15 C16 . . . . -37.72(13) no
C17 N2 C16 C15 . . . . -139.39(12) no
C6 N2 C16 C15 . . . . 5.75(14) no
C5 C15 C16 N2 . . . . 20.35(14) no
C6 N2 C17 C22 . . . . 11.41(18) no
C16 N2 C17 C22 . . . . 151.52(12) no
C6 N2 C17 C18 . . . . -170.17(11) no
C16 N2 C17 C18 . . . . -30.07(16) no
N2 C17 C18 C19 . . . . 178.63(12) no
C22 C17 C18 C19 . . . . -2.86(19) no
C17 C18 C19 C20 . . . . 0.8(2) no
C17 C18 C19 C24 . . . . -179.39(14) no
C18 C19 C20 C21 . . . . 2.1(2) no
C24 C19 C20 C21 . . . . -177.73(13) no
C18 C19 C20 O2 . . . . -175.85(11) no
C24 C19 C20 O2 . . . . 4.3(2) no
C26 O2 C20 C19 . . . . -90.49(15) no
C26 O2 C20 C21 . . . . 91.53(15) no
C19 C20 C21 C22 . . . . -2.74(19) no
O2 C20 C21 C22 . . . . 175.22(11) no
C19 C20 C21 C23 . . . . 176.57(12) no
O2 C20 C21 C23 . . . . -5.47(18) no
C20 C21 C22 C17 . . . . 0.52(19) no
C23 C21 C22 C17 . . . . -178.80(12) no
N2 C17 C22 C21 . . . . -179.34(11) no
C18 C17 C22 C21 . . . . 2.20(18) no
